data_4073082
loop_
_publ_author_name
'Field, Leslie D.'
'Messerle, Barbara A.'
'Vuong, Khuong Q.'
'Turner, Peter'
'Failes, Tim'

_publ_section_title
;
 Rhodium(I) and Iridium(I) Complexes with Bidentate
 Phosphine&#x2212;Pyrazolyl Ligands:&#x00A0; Highly Efficient Catalysts
 for the Hydroamination Reaction
;
_journal_issue 8
_journal_name_full Organometallics
_journal_page_first 2058
_journal_paper_doi 10.1021/om070057v
_journal_volume 26
_journal_year 2007
_chemical_formula_sum 'C24 H29 Cl N2 O P Rh'
_chemical_formula_weight 530.82
_chemical_name_systematic
;
 ?
;
_space_group_IT_number 2
_symmetry_cell_setting triclinic
_symmetry_Int_Tables_number 2
_symmetry_space_group_name_Hall '-P 1'
_symmetry_space_group_name_H-M 'P -1'
_atom_sites_solution_hydrogens geom
_atom_sites_solution_primary direct
_atom_sites_solution_secondary difmap
_audit_creation_method SHELXL-97
_cell_angle_alpha 113.076(7)
_cell_angle_beta 90.027(4)
_cell_angle_gamma 91.807(5)
_cell_formula_units_Z 2
_cell_length_a 8.590(3)
_cell_length_b 12.219(4)
_cell_length_c 12.467(4)
_cell_measurement_reflns_used 7513
_cell_measurement_temperature 150(2)
_cell_measurement_theta_max 27.89
_cell_measurement_theta_min 2.94
_cell_volume 1203.1(7)
_computing_cell_refinement 'SAINT (Bruker,1995)'
_computing_data_collection 'SMART (Bruker,1995)'
_computing_data_reduction 'SAINT and XPREP (Bruker 1995)'
_computing_molecular_graphics
;
   xtal 3.6 (Hall,du Boulay, D.J. & Olthof-Hazekamp, R. 1999)
  ORTEPII  (Johnson,C.K., 1976). 
  WinGX (Farrugia, 1999)
;
_computing_structure_refinement 'SHELXL-97 (Sheldrick, 1997)'
_computing_structure_solution 'SHELXS-97 (Altomare, et. al. 1997)'
_diffrn_ambient_temperature 150(2)
_diffrn_crystal_treatment
;
attached with Exxon Paratone N, to a short length 
of fibre supported on a thin piece of copper wire 
inserted in a copper mounting pin.  The crystal was 
quenched in a cold nitrogen gas stream from an 
Oxford Cryosystems Cryostream. 
;
_diffrn_measured_fraction_theta_full 0.996
_diffrn_measured_fraction_theta_max 0.945
_diffrn_measurement_device_type 'Bruker SMART 1000 CCD'
_diffrn_measurement_method \w
_diffrn_radiation_monochromator graphite
_diffrn_radiation_source 'sealed tube'
_diffrn_radiation_type MoK\a
_diffrn_radiation_wavelength 0.71073
_diffrn_reflns_av_R_equivalents 0.0251
_diffrn_reflns_av_sigmaI/netI 0.0367
_diffrn_reflns_limit_h_max 11
_diffrn_reflns_limit_h_min -11
_diffrn_reflns_limit_k_max 15
_diffrn_reflns_limit_k_min -15
_diffrn_reflns_limit_l_max 16
_diffrn_reflns_limit_l_min -16
_diffrn_reflns_number 11481
_diffrn_reflns_theta_full 25.00
_diffrn_reflns_theta_max 28.00
_diffrn_reflns_theta_min 1.78
_diffrn_standards_decay_% 0.11
_diffrn_standards_number 165
_exptl_absorpt_coefficient_mu 0.905
_exptl_absorpt_correction_T_max 0.839
_exptl_absorpt_correction_T_min 0.766
_exptl_absorpt_correction_type gaussian
_exptl_absorpt_process_details
;
  Gaussian (Coppens et al., 1965) 
  XPREP  (Bruker, 1995)
;
_exptl_crystal_colour yellow
_exptl_crystal_density_diffrn 1.465
_exptl_crystal_density_method 'not measured'
_exptl_crystal_description block
_exptl_crystal_F_000 544
_exptl_crystal_size_max 0.316
_exptl_crystal_size_mid 0.245
_exptl_crystal_size_min 0.238
_refine_diff_density_max 0.658
_refine_diff_density_min -0.467
_refine_diff_density_rms 0.064
_refine_ls_extinction_method none
_refine_ls_goodness_of_fit_ref 1.046
_refine_ls_hydrogen_treatment mixed
_refine_ls_matrix_type full
_refine_ls_number_parameters 275
_refine_ls_number_reflns 5481
_refine_ls_number_restraints 0
_refine_ls_restrained_S_all 1.046
_refine_ls_R_factor_all 0.0273
_refine_ls_R_factor_gt 0.0236
_refine_ls_shift/su_max 0.000
_refine_ls_shift/su_mean 0.000
_refine_ls_structure_factor_coef Fsqd
_refine_ls_weighting_details 'calc w=1/[\s^2^(Fo^2^)+(0.03P)^2^+0.3P] where P=(Fo^2^+2Fc^2^)/3'
_refine_ls_weighting_scheme calc
_refine_ls_wR_factor_gt 0.0637
_refine_ls_wR_factor_ref 0.0653
_reflns_number_gt 4892
_reflns_number_total 5481
_reflns_threshold_expression >2sigma(I)
_cod_data_source_file om070057vsi20070118_104012.cif
_cod_data_source_block bam05sh1
_cod_depositor_comments
;
The following automatic conversions were performed:
'_atom_site_symetry_multiplicity' tag replaced with
'_atom_site_symmetry_multiplicity'.

Automatic conversion script
Id: cif_correct_tags 1440 2010-10-19 06:21:57Z saulius 

The following automatic conversions were performed:

'_symmetry_cell_setting' value 'Triclinic' changed to 'triclinic'
according to /home/saulius/struct/CIF-dictionaries/cif_core.dic
dictionary named 'cif_core.dic' version 2.4.1 from
2010-06-29.

'_exptl_absorpt_correction_type' value 'Gaussian'
changed to 'gaussian' according to
/home/saulius/struct/CIF-dictionaries/cif_core.dic dictionary named
'cif_core.dic' version 2.4.1 from 2010-06-29.

Automatic conversion script
Id: cif_fix_values 1715 2011-07-08 13:25:40Z adriana 
;
_cod_original_cell_volume 1203.1(6)
_cod_original_sg_symbol_H-M P-1
_cod_database_code 4073082

loop_
_symmetry_equiv_pos_as_xyz
'x, y, z'
'-x, -y, -z'

loop_
_atom_site_label
_atom_site_type_symbol
_atom_site_fract_x
_atom_site_fract_y
_atom_site_fract_z
_atom_site_U_iso_or_equiv
_atom_site_adp_type
_atom_site_occupancy
_atom_site_symmetry_multiplicity
_atom_site_calc_flag
_atom_site_refinement_flags
Rh1 Rh 0.472996(16) 0.004935(12) 0.295805(12) 0.01794(5) Uani 1 1 d .
P1 P 0.69985(6) 0.10551(4) 0.34837(4) 0.01885(10) Uani 1 1 d .
Cl1 Cl 0.22494(5) -0.10279(4) 0.26009(4) 0.02104(10) Uani 1 1 d .
O1 O 0.30900(19) 0.23180(13) 0.36788(15) 0.0389(4) Uani 1 1 d .
N1 N 0.60080(18) -0.15288(13) 0.23227(13) 0.0199(3) Uani 1 1 d .
N2 N 0.71993(18) -0.17551(14) 0.29321(13) 0.0209(3) Uani 1 1 d .
C1 C 0.3721(2) 0.14397(17) 0.34116(17) 0.0240(4) Uani 1 1 d .
C2 C 0.6016(2) -0.24012(17) 0.12529(16) 0.0214(4) Uani 1 1 d .
C3 C 0.7201(2) -0.31817(17) 0.11865(17) 0.0240(4) Uani 1 1 d .
H3 H 0.7448 -0.3874 0.0527 0.029 Uiso 1 1 calc R
C4 C 0.7945(2) -0.27545(16) 0.22637(16) 0.0214(4) Uani 1 1 d .
C5 C 0.7595(2) -0.08813(16) 0.41067(16) 0.0224(4) Uani 1 1 d .
H5A H 0.8329 -0.1234 0.4484 0.027 Uiso 1 1 calc R
H5B H 0.6638 -0.0692 0.4578 0.027 Uiso 1 1 calc R
C6 C 0.8332(2) 0.02676(16) 0.40917(17) 0.0231(4) Uani 1 1 d .
H6A H 0.9288 0.0077 0.3620 0.028 Uiso 1 1 calc R
H6B H 0.8638 0.0803 0.4897 0.028 Uiso 1 1 calc R
C7 C 0.4894(2) -0.24347(17) 0.03091(16) 0.0237(4) Uani 1 1 d .
H7 H 0.4234 -0.1721 0.0628 0.028 Uiso 1 1 calc R
C8 C 0.5798(3) -0.2382(2) -0.07365(18) 0.0336(5) Uani 1 1 d .
H8A H 0.6455 -0.3075 -0.1058 0.050 Uiso 1 1 calc R
H8B H 0.6454 -0.1652 -0.0480 0.050 Uiso 1 1 calc R
H8C H 0.5060 -0.2385 -0.1338 0.050 Uiso 1 1 calc R
C9 C 0.3827(3) -0.3550(2) -0.0078(2) 0.0368(5) Uani 1 1 d .
H9A H 0.3275 -0.3579 0.0599 0.055 Uiso 1 1 calc R
H9B H 0.4452 -0.4258 -0.0424 0.055 Uiso 1 1 calc R
H9C H 0.3069 -0.3527 -0.0656 0.055 Uiso 1 1 calc R
C10 C 0.9273(2) -0.32508(17) 0.27036(18) 0.0260(4) Uani 1 1 d .
H10 H 1.0002 -0.2575 0.3166 0.031 Uiso 1 1 calc R
C11 C 1.0167(3) -0.4120(2) 0.1677(2) 0.0372(5) Uani 1 1 d .
H11A H 1.0520 -0.3719 0.1173 0.056 Uiso 1 1 calc R
H11B H 0.9483 -0.4805 0.1230 0.056 Uiso 1 1 calc R
H11C H 1.1071 -0.4392 0.1972 0.056 Uiso 1 1 calc R
C12 C 0.8689(3) -0.3856(2) 0.3501(2) 0.0413(6) Uani 1 1 d .
H12A H 0.7992 -0.4534 0.3057 0.062 Uiso 1 1 calc R
H12B H 0.8121 -0.3285 0.4152 0.062 Uiso 1 1 calc R
H12C H 0.9578 -0.4135 0.3804 0.062 Uiso 1 1 calc R
C13 C 0.8107(2) 0.12971(18) 0.23504(17) 0.0252(4) Uani 1 1 d .
C14 C 0.7541(3) 0.0832(2) 0.12052(18) 0.0300(4) Uani 1 1 d .
H14 H 0.6585 0.0382 0.1018 0.036 Uiso 1 1 calc R
C15 C 0.8376(3) 0.1029(2) 0.0333(2) 0.0401(6) Uani 1 1 d .
H15 H 0.7997 0.0698 -0.0449 0.048 Uiso 1 1 calc R
C16 C 0.9742(3) 0.1697(3) 0.0601(2) 0.0465(6) Uani 1 1 d .
H16 H 1.0297 0.1838 0.0006 0.056 Uiso 1 1 calc R
C17 C 1.0317(3) 0.2169(3) 0.1737(3) 0.0539(7) Uani 1 1 d .
H17 H 1.1256 0.2640 0.1921 0.065 Uiso 1 1 calc R
C18 C 0.9522(3) 0.1951(2) 0.2605(2) 0.0405(6) Uani 1 1 d .
H18 H 0.9940 0.2248 0.3376 0.049 Uiso 1 1 calc R
C19 C 0.6848(2) 0.25339(16) 0.46445(16) 0.0206(4) Uani 1 1 d .
C20 C 0.7056(3) 0.35796(19) 0.44611(19) 0.0339(5) Uani 1 1 d .
H20 H 0.7395 0.3549 0.3725 0.041 Uiso 1 1 calc R
C21 C 0.6771(3) 0.4667(2) 0.5350(2) 0.0466(6) Uani 1 1 d .
H21 H 0.6932 0.5380 0.5223 0.056 Uiso 1 1 calc R
C22 C 0.6256(3) 0.4725(2) 0.6417(2) 0.0421(6) Uani 1 1 d .
H22 H 0.6051 0.5473 0.7018 0.051 Uiso 1 1 calc R
C23 C 0.6038(3) 0.3692(2) 0.66132(18) 0.0350(5) Uani 1 1 d .
H23 H 0.5683 0.3731 0.7348 0.042 Uiso 1 1 calc R
C24 C 0.6338(2) 0.26008(18) 0.57340(17) 0.0272(4) Uani 1 1 d .
H24 H 0.6196 0.1893 0.5872 0.033 Uiso 1 1 calc R

loop_
_atom_site_aniso_label
_atom_site_aniso_U_11
_atom_site_aniso_U_22
_atom_site_aniso_U_33
_atom_site_aniso_U_23
_atom_site_aniso_U_13
_atom_site_aniso_U_12
Rh1 0.01829(8) 0.01772(8) 0.01651(8) 0.00535(6) 0.00014(5) 0.00024(5)
P1 0.0193(2) 0.0188(2) 0.0174(2) 0.00604(19) -0.00031(18) 0.00002(18)
Cl1 0.0183(2) 0.0252(2) 0.0196(2) 0.00904(18) 0.00041(16) -0.00396(17)
O1 0.0347(9) 0.0248(8) 0.0498(10) 0.0062(7) -0.0038(7) 0.0075(7)
N1 0.0203(8) 0.0193(8) 0.0183(7) 0.0055(6) -0.0014(6) -0.0015(6)
N2 0.0226(8) 0.0193(8) 0.0197(7) 0.0067(6) -0.0013(6) 0.0003(6)
C1 0.0200(9) 0.0251(10) 0.0243(10) 0.0071(8) -0.0025(7) -0.0029(8)
C2 0.0200(9) 0.0205(9) 0.0207(9) 0.0050(7) 0.0013(7) -0.0024(7)
C3 0.0232(10) 0.0192(9) 0.0242(9) 0.0030(8) 0.0025(8) -0.0003(7)
C4 0.0216(9) 0.0187(9) 0.0237(9) 0.0083(7) 0.0028(7) -0.0009(7)
C5 0.0267(10) 0.0221(9) 0.0181(9) 0.0073(7) -0.0024(7) 0.0020(8)
C6 0.0234(10) 0.0204(9) 0.0232(9) 0.0061(8) -0.0057(8) 0.0007(7)
C7 0.0230(10) 0.0246(10) 0.0180(9) 0.0025(8) -0.0001(7) 0.0014(8)
C8 0.0360(12) 0.0385(12) 0.0238(10) 0.0097(9) 0.0020(9) -0.0001(10)
C9 0.0302(12) 0.0381(13) 0.0371(12) 0.0103(10) -0.0098(10) -0.0104(10)
C10 0.0249(10) 0.0218(10) 0.0298(10) 0.0083(8) -0.0018(8) 0.0019(8)
C11 0.0289(12) 0.0381(13) 0.0394(13) 0.0088(10) 0.0017(10) 0.0103(10)
C12 0.0462(14) 0.0397(13) 0.0489(14) 0.0283(12) 0.0057(11) 0.0101(11)
C13 0.0227(10) 0.0309(11) 0.0236(9) 0.0122(8) 0.0037(8) 0.0049(8)
C14 0.0315(11) 0.0356(12) 0.0242(10) 0.0125(9) 0.0021(8) 0.0080(9)
C15 0.0446(14) 0.0567(15) 0.0277(11) 0.0246(11) 0.0087(10) 0.0195(12)
C16 0.0409(14) 0.0678(18) 0.0465(14) 0.0383(14) 0.0209(11) 0.0159(13)
C17 0.0327(13) 0.082(2) 0.0577(17) 0.0397(16) 0.0108(12) -0.0070(13)
C18 0.0268(11) 0.0626(16) 0.0330(12) 0.0206(12) 0.0019(9) -0.0079(11)
C19 0.0206(9) 0.0187(9) 0.0199(9) 0.0049(7) -0.0027(7) -0.0013(7)
C20 0.0498(14) 0.0251(11) 0.0280(11) 0.0119(9) 0.0032(10) -0.0028(10)
C21 0.0736(19) 0.0196(11) 0.0445(14) 0.0104(10) 0.0013(13) -0.0008(11)
C22 0.0558(16) 0.0246(11) 0.0333(12) -0.0026(9) -0.0037(11) 0.0051(10)
C23 0.0407(13) 0.0374(12) 0.0204(10) 0.0040(9) 0.0003(9) 0.0037(10)
C24 0.0311(11) 0.0256(10) 0.0235(10) 0.0082(8) -0.0011(8) -0.0007(8)

loop_
_atom_type_symbol
_atom_type_description
_atom_type_scat_dispersion_real
_atom_type_scat_dispersion_imag
_atom_type_scat_source
C C 0.0033 0.0016 'International Tables Vol C Tables 4.2.6.8 and 6.1.1.4'
H H 0.0000 0.0000 'International Tables Vol C Tables 4.2.6.8 and 6.1.1.4'
Cl Cl 0.1484 0.1585 'International Tables Vol C Tables 4.2.6.8 and 6.1.1.4'
N N 0.0061 0.0033 'International Tables Vol C Tables 4.2.6.8 and 6.1.1.4'
O O 0.0106 0.0060 'International Tables Vol C Tables 4.2.6.8 and 6.1.1.4'
P P 0.1023 0.0942 'International Tables Vol C Tables 4.2.6.8 and 6.1.1.4'
Rh Rh -1.1178 0.9187 'International Tables Vol C Tables 4.2.6.8 and 6.1.1.4'

loop_
_geom_angle_atom_site_label_1
_geom_angle_atom_site_label_2
_geom_angle_atom_site_label_3
_geom_angle
C1 Rh1 N1 175.06(7)
C1 Rh1 P1 90.14(6)
N1 Rh1 P1 87.52(5)
C1 Rh1 Cl1 89.68(6)
N1 Rh1 Cl1 93.12(5)
P1 Rh1 Cl1 173.825(16)
C13 P1 C19 104.90(9)
C13 P1 C6 104.89(9)
C19 P1 C6 104.50(9)
C13 P1 Rh1 117.11(7)
C19 P1 Rh1 113.91(6)
C6 P1 Rh1 110.41(7)
C2 N1 N2 105.86(15)
C2 N1 Rh1 129.77(13)
N2 N1 Rh1 123.75(11)
C4 N2 N1 111.32(15)
C4 N2 C5 129.42(16)
N1 N2 C5 118.93(15)
O1 C1 Rh1 178.77(19)
N1 C2 C3 109.84(17)
N1 C2 C7 121.58(17)
C3 C2 C7 128.56(17)
C4 C3 C2 106.91(17)
C4 C3 H3 126.5
C2 C3 H3 126.5
N2 C4 C3 106.07(16)
N2 C4 C10 123.62(17)
C3 C4 C10 130.28(18)
N2 C5 C6 112.33(15)
N2 C5 H5A 109.1
C6 C5 H5A 109.1
N2 C5 H5B 109.1
C6 C5 H5B 109.1
H5A C5 H5B 107.9
C5 C6 P1 112.68(13)
C5 C6 H6A 109.1
P1 C6 H6A 109.1
C5 C6 H6B 109.1
P1 C6 H6B 109.1
H6A C6 H6B 107.8
C2 C7 C9 111.04(17)
C2 C7 C8 110.01(17)
C9 C7 C8 110.41(17)
C2 C7 H7 108.4
C9 C7 H7 108.4
C8 C7 H7 108.4
C7 C8 H8A 109.5
C7 C8 H8B 109.5
H8A C8 H8B 109.5
C7 C8 H8C 109.5
H8A C8 H8C 109.5
H8B C8 H8C 109.5
C7 C9 H9A 109.5
C7 C9 H9B 109.5
H9A C9 H9B 109.5
C7 C9 H9C 109.5
H9A C9 H9C 109.5
H9B C9 H9C 109.5
C4 C10 C12 111.14(17)
C4 C10 C11 110.18(17)
C12 C10 C11 110.75(18)
C4 C10 H10 108.2
C12 C10 H10 108.2
C11 C10 H10 108.2
C10 C11 H11A 109.5
C10 C11 H11B 109.5
H11A C11 H11B 109.5
C10 C11 H11C 109.5
H11A C11 H11C 109.5
H11B C11 H11C 109.5
C10 C12 H12A 109.5
C10 C12 H12B 109.5
H12A C12 H12B 109.5
C10 C12 H12C 109.5
H12A C12 H12C 109.5
H12B C12 H12C 109.5
C14 C13 C18 118.97(19)
C14 C13 P1 119.82(16)
C18 C13 P1 121.21(16)
C13 C14 C15 120.1(2)
C13 C14 H14 120.0
C15 C14 H14 120.0
C16 C15 C14 120.3(2)
C16 C15 H15 119.9
C14 C15 H15 119.9
C15 C16 C17 120.3(2)
C15 C16 H16 119.9
C17 C16 H16 119.9
C18 C17 C16 120.0(2)
C18 C17 H17 120.0
C16 C17 H17 120.0
C17 C18 C13 120.3(2)
C17 C18 H18 119.8
C13 C18 H18 119.8
C20 C19 C24 118.90(18)
C20 C19 P1 123.09(15)
C24 C19 P1 117.65(14)
C21 C20 C19 120.1(2)
C21 C20 H20 119.9
C19 C20 H20 119.9
C22 C21 C20 120.6(2)
C22 C21 H21 119.7
C20 C21 H21 119.7
C21 C22 C23 120.0(2)
C21 C22 H22 120.0
C23 C22 H22 120.0
C22 C23 C24 119.8(2)
C22 C23 H23 120.1
C24 C23 H23 120.1
C23 C24 C19 120.51(19)
C23 C24 H24 119.7
C19 C24 H24 119.7

loop_
_geom_bond_atom_site_label_1
_geom_bond_atom_site_label_2
_geom_bond_distance
Rh1 C1 1.816(2)
Rh1 N1 2.1185(16)
Rh1 P1 2.2256(7)
Rh1 Cl1 2.4154(7)
P1 C13 1.817(2)
P1 C19 1.8278(19)
P1 C6 1.8582(19)
O1 C1 1.146(2)
N1 C2 1.342(2)
N1 N2 1.372(2)
N2 C4 1.359(2)
N2 C5 1.467(2)
C2 C3 1.397(3)
C2 C7 1.508(3)
C3 C4 1.383(3)
C3 H3 0.9500
C4 C10 1.508(3)
C5 C6 1.529(3)
C5 H5A 0.9900
C5 H5B 0.9900
C6 H6A 0.9900
C6 H6B 0.9900
C7 C9 1.528(3)
C7 C8 1.540(3)
C7 H7 1.0000
C8 H8A 0.9800
C8 H8B 0.9800
C8 H8C 0.9800
C9 H9A 0.9800
C9 H9B 0.9800
C9 H9C 0.9800
C10 C12 1.529(3)
C10 C11 1.530(3)
C10 H10 1.0000
C11 H11A 0.9800
C11 H11B 0.9800
C11 H11C 0.9800
C12 H12A 0.9800
C12 H12B 0.9800
C12 H12C 0.9800
C13 C14 1.394(3)
C13 C18 1.399(3)
C14 C15 1.396(3)
C14 H14 0.9500
C15 C16 1.371(4)
C15 H15 0.9500
C16 C17 1.387(4)
C16 H16 0.9500
C17 C18 1.386(3)
C17 H17 0.9500
C18 H18 0.9500
C19 C20 1.390(3)
C19 C24 1.400(3)
C20 C21 1.386(3)
C20 H20 0.9500
C21 C22 1.378(4)
C21 H21 0.9500
C22 C23 1.383(3)
C22 H22 0.9500
C23 C24 1.386(3)
C23 H23 0.9500
C24 H24 0.9500

loop_
_geom_torsion_atom_site_label_1
_geom_torsion_atom_site_label_2
_geom_torsion_atom_site_label_3
_geom_torsion_atom_site_label_4
_geom_torsion
C1 Rh1 P1 C13 -95.59(10)
N1 Rh1 P1 C13 80.06(8)
Cl1 Rh1 P1 C13 176.14(16)
C1 Rh1 P1 C19 27.30(9)
N1 Rh1 P1 C19 -157.05(8)
Cl1 Rh1 P1 C19 -60.97(18)
C1 Rh1 P1 C6 144.51(9)
N1 Rh1 P1 C6 -39.84(8)
Cl1 Rh1 P1 C6 56.24(18)
C1 Rh1 N1 C2 -61.8(9)
P1 Rh1 N1 C2 -123.63(16)
Cl1 Rh1 N1 C2 62.52(16)
C1 Rh1 N1 N2 107.8(8)
P1 Rh1 N1 N2 46.06(13)
Cl1 Rh1 N1 N2 -127.80(13)
C2 N1 N2 C4 -0.3(2)
Rh1 N1 N2 C4 -172.04(12)
C2 N1 N2 C5 173.77(15)
Rh1 N1 N2 C5 2.0(2)
N1 Rh1 C1 O1 23(9)
P1 Rh1 C1 O1 85(8)
Cl1 Rh1 C1 O1 -102(8)
N2 N1 C2 C3 0.4(2)
Rh1 N1 C2 C3 171.49(13)
N2 N1 C2 C7 -177.94(16)
Rh1 N1 C2 C7 -6.8(3)
N1 C2 C3 C4 -0.4(2)
C7 C2 C3 C4 177.80(18)
N1 N2 C4 C3 0.0(2)
C5 N2 C4 C3 -173.20(18)
N1 N2 C4 C10 -178.10(17)
C5 N2 C4 C10 8.7(3)
C2 C3 C4 N2 0.2(2)
C2 C3 C4 C10 178.17(19)
C4 N2 C5 C6 103.5(2)
N1 N2 C5 C6 -69.3(2)
N2 C5 C6 P1 62.41(19)
C13 P1 C6 C5 -127.31(14)
C19 P1 C6 C5 122.59(14)
Rh1 P1 C6 C5 -0.30(15)
N1 C2 C7 C9 -117.7(2)
C3 C2 C7 C9 64.3(3)
N1 C2 C7 C8 119.7(2)
C3 C2 C7 C8 -58.2(3)
N2 C4 C10 C12 74.4(2)
C3 C4 C10 C12 -103.2(2)
N2 C4 C10 C11 -162.41(18)
C3 C4 C10 C11 19.9(3)
C19 P1 C13 C14 -129.00(17)
C6 P1 C13 C14 121.19(17)
Rh1 P1 C13 C14 -1.59(19)
C19 P1 C13 C18 50.6(2)
C6 P1 C13 C18 -59.2(2)
Rh1 P1 C13 C18 177.98(16)
C18 C13 C14 C15 -0.4(3)
P1 C13 C14 C15 179.15(17)
C13 C14 C15 C16 -1.2(3)
C14 C15 C16 C17 1.0(4)
C15 C16 C17 C18 0.9(4)
C16 C17 C18 C13 -2.6(4)
C14 C13 C18 C17 2.3(4)
P1 C13 C18 C17 -177.3(2)
C13 P1 C19 C20 20.1(2)
C6 P1 C19 C20 130.18(18)
Rh1 P1 C19 C20 -109.24(17)
C13 P1 C19 C24 -166.87(16)
C6 P1 C19 C24 -56.79(17)
Rh1 P1 C19 C24 63.79(16)
C24 C19 C20 C21 0.5(3)
P1 C19 C20 C21 173.4(2)
C19 C20 C21 C22 -1.0(4)
C20 C21 C22 C23 0.8(4)
C21 C22 C23 C24 0.0(4)
C22 C23 C24 C19 -0.5(3)
C20 C19 C24 C23 0.3(3)
P1 C19 C24 C23 -173.02(16)
